data_2212694
loop_
_publ_author_name
'Hamid, Mazhar'
'Tahir, Asif Ali'
'Mazhar, Muhammad'
'Zeller, Matthias'
'Hunter, Allen D.'

_publ_section_title
Chloro[2-(<i>N</i>,<i>N</i>-dimethylamino)ethanol-\k<i>N</i>][2-(<i>N</i>,<i>N</i>-dimethylamino)ethanolato-\k^2^<i>N</i>,<i>O</i>]palladium(II)
_journal_coeditor_code SJ2213
_journal_issue 3
_journal_name_full 'Acta Crystallographica Section E'
_journal_page_first m728
_journal_page_last m730
_journal_paper_doi 10.1107/S1600536807005016
_journal_volume 63
_journal_year 2007
_chemical_formula_iupac '[Pd (C4 H10 N O) Cl (C4 H11 N O)]'
_chemical_formula_moiety 'C8 H21 Cl N2 O2 Pd'
_chemical_formula_sum 'C8 H21 Cl N2 O2 Pd'
_chemical_formula_weight 319.12
_chemical_name_systematic
;
Chloro[2(N,N-dimethylamino)ethanol-\kN][2-(N,N-dimethylamino)ethanolato-
\k^2^N,O]palladium(II)
;
_space_group_IT_number 56
_symmetry_cell_setting orthorhombic
_symmetry_space_group_name_Hall '-P 2ab 2ac'
_symmetry_space_group_name_H-M 'P c c n'
_atom_sites_solution_hydrogens geom
_atom_sites_solution_primary direct
_atom_sites_solution_secondary difmap
_audit_creation_method SHELXL97
_cell_angle_alpha 90.00
_cell_angle_beta 90.00
_cell_angle_gamma 90.00
_cell_formula_units_Z 8
_cell_length_a 15.571(2)
_cell_length_b 18.482(3)
_cell_length_c 8.3885(12)
_cell_measurement_reflns_used 8173
_cell_measurement_temperature 100(2)
_cell_measurement_theta_max 30.55
_cell_measurement_theta_min 2.56
_cell_volume 2414.1(6)
_computing_cell_refinement 'SAINT-Plus (Bruker, 2003)'
_computing_data_collection 'SMART (Bruker, 2002)'
_computing_data_reduction SAINT-Plus
_computing_molecular_graphics SHELXTL
_computing_publication_material SHELXTL
_computing_structure_refinement SHELXTL
_computing_structure_solution 'SHELXTL (Bruker, 2000)'
_diffrn_ambient_temperature 100(2)
_diffrn_measured_fraction_theta_full 0.995
_diffrn_measured_fraction_theta_max 0.995
_diffrn_measurement_device_type 'Bruker SMART APEX CCD area-detector'
_diffrn_measurement_method \w
_diffrn_radiation_monochromator graphite
_diffrn_radiation_source 'fine-focus sealed tube'
_diffrn_radiation_type MoK\a
_diffrn_radiation_wavelength 0.71073
_diffrn_reflns_av_R_equivalents 0.0441
_diffrn_reflns_av_sigmaI/netI 0.0279
_diffrn_reflns_limit_h_max 20
_diffrn_reflns_limit_h_min -20
_diffrn_reflns_limit_k_max 23
_diffrn_reflns_limit_k_min -24
_diffrn_reflns_limit_l_max 11
_diffrn_reflns_limit_l_min -11
_diffrn_reflns_number 22210
_diffrn_reflns_theta_full 28.29
_diffrn_reflns_theta_max 28.29
_diffrn_reflns_theta_min 1.71
_diffrn_standards_number 0
_exptl_absorpt_coefficient_mu 1.739
_exptl_absorpt_correction_T_max 0.625
_exptl_absorpt_correction_T_min 0.426
_exptl_absorpt_correction_type multi-scan
_exptl_absorpt_process_details '(SADABS in SAINT-Plus; Bruker, 2003)'
_exptl_crystal_colour brown
_exptl_crystal_density_diffrn 1.756
_exptl_crystal_density_method 'not measured'
_exptl_crystal_description block
_exptl_crystal_F_000 1296
_exptl_crystal_size_max 0.43
_exptl_crystal_size_mid 0.29
_exptl_crystal_size_min 0.27
_refine_diff_density_max 1.703
_refine_diff_density_min -0.651
_refine_ls_extinction_method none
_refine_ls_goodness_of_fit_ref 1.188
_refine_ls_hydrogen_treatment constr
_refine_ls_matrix_type full
_refine_ls_number_parameters 132
_refine_ls_number_reflns 2988
_refine_ls_number_restraints 0
_refine_ls_restrained_S_all 1.188
_refine_ls_R_factor_all 0.0431
_refine_ls_R_factor_gt 0.0355
_refine_ls_shift/su_max 0.001
_refine_ls_shift/su_mean 0.000
_refine_ls_structure_factor_coef Fsqd
_refine_ls_weighting_details 'calc w = 1/[\s^2^(Fo^2^)+(0.0369P)^2^+6.6811P] where P=(Fo^2^+2Fc^2^)/3'
_refine_ls_weighting_scheme calc
_refine_ls_wR_factor_gt 0.0867
_refine_ls_wR_factor_ref 0.0915
_reflns_number_gt 2571
_reflns_number_total 2988
_reflns_threshold_expression I>2\s(I)
_cod_data_source_file sj2213.cif
_cod_data_source_block I
_cod_database_code 2212694
_cod_database_fobs_code 2212694

loop_
_symmetry_equiv_pos_as_xyz
'x, y, z'
'-x+1/2, -y+1/2, z'
'-x, y+1/2, -z+1/2'
'x+1/2, -y, -z+1/2'
'-x, -y, -z'
'x-1/2, y-1/2, -z'
'x, -y-1/2, z-1/2'
'-x-1/2, y, z-1/2'

loop_
_atom_site_type_symbol
_atom_site_label
_atom_site_fract_x
_atom_site_fract_y
_atom_site_fract_z
_atom_site_U_iso_or_equiv
_atom_site_adp_type
_atom_site_calc_flag
_atom_site_refinement_flags
_atom_site_occupancy
Pd Pd1 0.488472(16) 0.619254(13) 0.22256(3) 0.01169(10) Uani d . 1
Cl Cl1 0.41766(6) 0.64150(5) 0.46262(10) 0.01932(19) Uani d . 1
N N1 0.60767(19) 0.61226(15) 0.3377(4) 0.0132(6) Uani d . 1
N N2 0.37498(18) 0.62251(15) 0.0954(4) 0.0148(6) Uani d . 1
O O2 0.54327(16) 0.60199(13) 0.0109(3) 0.0154(5) Uani d . 1
C C6 0.4800(2) 0.5846(2) -0.1048(4) 0.0198(7) Uani d . 1
H H6A 0.4649 0.5327 -0.0973 0.024 Uiso calc R 1
H H6B 0.5025 0.5941 -0.2131 0.024 Uiso calc R 1
C C4 0.6795(2) 0.5925(2) 0.2291(4) 0.0176(7) Uani d . 1
H H4A 0.7334 0.5914 0.2893 0.026 Uiso calc R 1
H H4B 0.6839 0.6284 0.1435 0.026 Uiso calc R 1
H H4C 0.6686 0.5447 0.1829 0.026 Uiso calc R 1
C C3 0.6275(2) 0.68247(18) 0.4183(4) 0.0156(7) Uani d . 1
H H3A 0.6856 0.6797 0.4660 0.019 Uiso calc R 1
H H3B 0.5859 0.6903 0.5059 0.019 Uiso calc R 1
C C7 0.4015(2) 0.6303(2) -0.0748(4) 0.0196(7) Uani d . 1
H H7A 0.4145 0.6817 -0.0982 0.023 Uiso calc R 1
H H7B 0.3542 0.6147 -0.1456 0.023 Uiso calc R 1
C C2 0.6239(3) 0.7465(2) 0.3050(4) 0.0210(8) Uani d . 1
H H2A 0.6584 0.7359 0.2087 0.025 Uiso calc R 1
H H2B 0.5638 0.7549 0.2713 0.025 Uiso calc R 1
C C5 0.6044(2) 0.5545(2) 0.4624(4) 0.0196(7) Uani d . 1
H H5A 0.5906 0.5081 0.4123 0.029 Uiso calc R 1
H H5B 0.5602 0.5666 0.5411 0.029 Uiso calc R 1
H H5C 0.6603 0.5511 0.5154 0.029 Uiso calc R 1
C C9 0.3163(2) 0.6832(2) 0.1354(5) 0.0217(8) Uani d . 1
H H9A 0.2648 0.6804 0.0684 0.033 Uiso calc R 1
H H9B 0.3456 0.7293 0.1163 0.033 Uiso calc R 1
H H9C 0.2997 0.6800 0.2479 0.033 Uiso calc R 1
C C8 0.3288(2) 0.5532(2) 0.1211(5) 0.0211(8) Uani d . 1
H H8A 0.3144 0.5482 0.2343 0.032 Uiso calc R 1
H H8B 0.3655 0.5128 0.0883 0.032 Uiso calc R 1
H H8C 0.2759 0.5529 0.0576 0.032 Uiso calc R 1
O O4 0.65618(17) 0.80926(14) 0.3807(4) 0.0226(6) Uani d . 1
H H4 0.6152 0.8331 0.4193 0.034 Uiso calc R 1

loop_
_atom_site_aniso_label
_atom_site_aniso_U_11
_atom_site_aniso_U_22
_atom_site_aniso_U_33
_atom_site_aniso_U_12
_atom_site_aniso_U_13
_atom_site_aniso_U_23
Pd1 0.01019(14) 0.01117(14) 0.01370(15) 0.00008(9) 0.00022(9) -0.00029(9)
Cl1 0.0177(4) 0.0221(4) 0.0181(4) 0.0027(3) 0.0041(3) -0.0012(3)
N1 0.0133(14) 0.0114(13) 0.0149(14) 0.0007(10) -0.0006(11) -0.0016(10)
N2 0.0107(13) 0.0131(13) 0.0207(15) 0.0006(11) -0.0021(11) 0.0000(11)
O2 0.0143(12) 0.0183(12) 0.0135(12) -0.0017(9) 0.0002(9) -0.0018(9)
C6 0.0152(17) 0.026(2) 0.0182(17) -0.0001(15) -0.0023(13) -0.0017(14)
C4 0.0133(16) 0.0187(17) 0.0207(18) 0.0032(13) -0.0007(13) -0.0031(14)
C3 0.0138(16) 0.0166(17) 0.0164(16) -0.0005(13) -0.0014(13) -0.0043(13)
C7 0.0166(17) 0.0234(19) 0.0187(17) 0.0000(14) -0.0026(13) 0.0030(14)
C2 0.026(2) 0.0122(16) 0.0248(19) -0.0019(14) -0.0022(15) -0.0021(14)
C5 0.0192(18) 0.0179(18) 0.0216(18) 0.0004(14) -0.0026(14) 0.0063(14)
C9 0.0134(17) 0.0192(19) 0.032(2) 0.0047(14) -0.0030(14) -0.0006(15)
C8 0.0156(18) 0.0181(18) 0.030(2) -0.0047(14) -0.0018(14) 0.0000(15)
O4 0.0163(13) 0.0154(13) 0.0360(16) -0.0013(10) 0.0036(11) -0.0069(11)

loop_
_atom_type_symbol
_atom_type_description
_atom_type_scat_dispersion_real
_atom_type_scat_dispersion_imag
_atom_type_scat_source
C C 0.0033 0.0016 'International Tables Vol C Tables 4.2.6.8 and 6.1.1.4'
H H 0.0000 0.0000 'International Tables Vol C Tables 4.2.6.8 and 6.1.1.4'
N N 0.0061 0.0033 'International Tables Vol C Tables 4.2.6.8 and 6.1.1.4'
O O 0.0106 0.0060 'International Tables Vol C Tables 4.2.6.8 and 6.1.1.4'
Cl Cl 0.1484 0.1585 'International Tables Vol C Tables 4.2.6.8 and 6.1.1.4'
Pd Pd -0.9988 1.0072 'International Tables Vol C Tables 4.2.6.8 and 6.1.1.4'

loop_
_geom_angle_atom_site_label_1
_geom_angle_atom_site_label_2
_geom_angle_atom_site_label_3
_geom_angle
_geom_angle_publ_flag
O2 Pd1 N2 84.89(11) yes
O2 Pd1 N1 91.24(11) yes
N2 Pd1 N1 175.93(12) yes
O2 Pd1 Cl1 176.86(8) ?
N2 Pd1 Cl1 92.09(9) yes
N1 Pd1 Cl1 91.81(8) yes
C4 N1 C5 106.2(3) ?
C4 N1 C3 109.5(3) ?
C5 N1 C3 108.1(3) ?
C4 N1 Pd1 113.5(2) ?
C5 N1 Pd1 109.7(2) ?
C3 N1 Pd1 109.7(2) ?
C8 N2 C9 108.7(3) ?
C8 N2 C7 110.9(3) ?
C9 N2 C7 108.2(3) ?
C8 N2 Pd1 108.3(2) ?
C9 N2 Pd1 115.6(2) ?
C7 N2 Pd1 105.1(2) ?
C6 O2 Pd1 110.3(2) ?
O2 C6 C7 108.8(3) ?
O2 C6 H6A 109.9 ?
C7 C6 H6A 109.9 ?
O2 C6 H6B 109.9 ?
C7 C6 H6B 109.9 ?
H6A C6 H6B 108.3 ?
N1 C4 H4A 109.5 ?
N1 C4 H4B 109.5 ?
H4A C4 H4B 109.5 ?
N1 C4 H4C 109.5 ?
H4A C4 H4C 109.5 ?
H4B C4 H4C 109.5 ?
N1 C3 C2 112.7(3) ?
N1 C3 H3A 109.1 ?
C2 C3 H3A 109.1 ?
N1 C3 H3B 109.1 ?
C2 C3 H3B 109.1 ?
H3A C3 H3B 107.8 ?
N2 C7 C6 109.2(3) ?
N2 C7 H7A 109.8 ?
C6 C7 H7A 109.8 ?
N2 C7 H7B 109.8 ?
C6 C7 H7B 109.8 ?
H7A C7 H7B 108.3 ?
O4 C2 C3 110.2(3) ?
O4 C2 H2A 109.6 ?
C3 C2 H2A 109.6 ?
O4 C2 H2B 109.6 ?
C3 C2 H2B 109.6 ?
H2A C2 H2B 108.1 ?
N1 C5 H5A 109.5 ?
N1 C5 H5B 109.5 ?
H5A C5 H5B 109.5 ?
N1 C5 H5C 109.5 ?
H5A C5 H5C 109.5 ?
H5B C5 H5C 109.5 ?
N2 C9 H9A 109.5 ?
N2 C9 H9B 109.5 ?
H9A C9 H9B 109.5 ?
N2 C9 H9C 109.5 ?
H9A C9 H9C 109.5 ?
H9B C9 H9C 109.5 ?
N2 C8 H8A 109.5 ?
N2 C8 H8B 109.5 ?
H8A C8 H8B 109.5 ?
N2 C8 H8C 109.5 ?
H8A C8 H8C 109.5 ?
H8B C8 H8C 109.5 ?
C2 O4 H4 109.5 ?

loop_
_geom_bond_atom_site_label_1
_geom_bond_atom_site_label_2
_geom_bond_distance
_geom_bond_publ_flag
Pd1 O2 1.996(2) yes
Pd1 N2 2.065(3) yes
Pd1 N1 2.096(3) yes
Pd1 Cl1 2.3324(9) yes
N1 C4 1.489(4) ?
N1 C5 1.495(4) ?
N1 C3 1.495(4) ?
N2 C8 1.485(4) ?
N2 C9 1.486(4) ?
N2 C7 1.493(5) ?
O2 C6 1.420(4) ?
C6 C7 1.507(5) ?
C6 H6A 0.9900 ?
C6 H6B 0.9900 ?
C4 H4A 0.9800 ?
C4 H4B 0.9800 ?
C4 H4C 0.9800 ?
C3 C2 1.520(5) ?
C3 H3A 0.9900 ?
C3 H3B 0.9900 ?
C7 H7A 0.9900 ?
C7 H7B 0.9900 ?
C2 O4 1.414(4) ?
C2 H2A 0.9900 ?
C2 H2B 0.9900 ?
C5 H5A 0.9800 ?
C5 H5B 0.9800 ?
C5 H5C 0.9800 ?
C9 H9A 0.9800 ?
C9 H9B 0.9800 ?
C9 H9C 0.9800 ?
C8 H8A 0.9800 ?
C8 H8B 0.9800 ?
C8 H8C 0.9800 ?
O4 H4 0.8400 yes

loop_
_geom_hbond_atom_site_label_D
_geom_hbond_atom_site_label_H
_geom_hbond_atom_site_label_A
_geom_hbond_site_symmetry_A
_geom_hbond_distance_DH
_geom_hbond_distance_HA
_geom_hbond_distance_DA
_geom_hbond_angle_DHA
O4 H4 O2 7_576 0.84 1.81 2.641(4) 168.5
